data_7240052
loop_
_publ_author_name
'Z\'aborsk\'y, Ondrej'
'Petrovi\<cov\'a, \<Ludmila'
'Doh\'a\<no\<sov\'a, Jana'
'Moncol, J\'an'
'Fischer, R\'obert'

_publ_section_title
;
 Simple and efficient synthesis of bicyclic enol-carbamates: access to
 brabantamides and their analogues
;
_journal_issue 12
_journal_name_full 'RSC Advances'
_journal_page_first 6790
_journal_page_last 6793
_journal_paper_doi 10.1039/D0RA00796J
_journal_volume 10
_journal_year 2020
_chemical_absolute_configuration ad
_chemical_formula_moiety 'C22 H38 N2 O3'
_chemical_formula_sum 'C22 H38 N2 O3'
_chemical_formula_weight 378.54
_space_group_crystal_system monoclinic
_space_group_IT_number 4
_space_group_name_Hall 'P 2yb'
_space_group_name_H-M_alt 'P 1 21 1'
_atom_sites_solution_hydrogens geom
_atom_sites_solution_primary direct
_audit_creation_date 2019-09-18
_audit_creation_method
;
Olex2 1.2
(compiled 2017.08.10 svn.r3458 for OlexSys, GUI svn.r5506)
;
_audit_update_record
;
2019-09-17 deposited with the CCDC.	2020-01-29 downloaded from the CCDC.
;
_cell_angle_alpha 90
_cell_angle_beta 95.8450(10)
_cell_angle_gamma 90
_cell_formula_units_Z 4
_cell_length_a 9.52490(10)
_cell_length_b 9.17550(10)
_cell_length_c 24.7518(3)
_cell_measurement_reflns_used 77628
_cell_measurement_temperature 100
_cell_measurement_theta_max 72.25
_cell_measurement_theta_min 3.59
_cell_volume 2151.95(4)
_computing_cell_refinement
;
X-Area Recipe 1.33.0.0 (STOE, 2015)
;
_computing_data_collection
;
X-Area Pilatus3_SV 1.31.150.0 (STOE, 2018)
;
_computing_data_reduction
;
X-Area Integrate 1.73.1.0 (STOE, 2018)
X-Area LANA 1.73.2.0 (STOE, 2018)
;
_computing_molecular_graphics 'Olex2 (Dolomanov et al., 2009)'
_computing_publication_material
;
STOE & Cie GmbH, X-Area, software package for collecting single-crystal or
multi-domain crystal data on STOE area-detector diffractometers, for image 
processing, for the correction and scaling of reflection intensities and 
for outlier rejection, version 1.84, Darmstadt 2018
;
_computing_structure_refinement 'ShelXL (Sheldrick, 2015)'
_computing_structure_solution 'SIR2011 (Burla et al., 2007)'
_diffrn_ambient_temperature 100
_diffrn_detector 'Pilatus3R 300K'
_diffrn_detector_area_resol_mean 5.81
_diffrn_detector_type 'DECTRIS PILATUS3R 300K'
_diffrn_measured_fraction_theta_full 1.000
_diffrn_measured_fraction_theta_max 0.993
_diffrn_measurement_device 'Eulerian 4-circle diffractometer'
_diffrn_measurement_device_type 'Stoe Stadivari with Xenocs Genix3D Cu HF'
_diffrn_measurement_method '\w scans'
_diffrn_radiation_collimation '0.6 mm diameter'
_diffrn_radiation_monochromator 'Graded multilayer mirror'
_diffrn_radiation_polarisn_norm 270
_diffrn_radiation_type CuK\a
_diffrn_radiation_wavelength 1.54186
_diffrn_reflns_av_R_equivalents 0.0155
_diffrn_reflns_av_unetI/netI 0.0072
_diffrn_reflns_Laue_measured_fraction_full 1.000
_diffrn_reflns_Laue_measured_fraction_max 0.993
_diffrn_reflns_limit_h_max 11
_diffrn_reflns_limit_h_min -10
_diffrn_reflns_limit_k_max 8
_diffrn_reflns_limit_k_min -11
_diffrn_reflns_limit_l_max 30
_diffrn_reflns_limit_l_min -26
_diffrn_reflns_number 68366
_diffrn_reflns_point_group_measured_fraction_full 0.896
_diffrn_reflns_point_group_measured_fraction_max 0.873
_diffrn_reflns_theta_full 67.686
_diffrn_reflns_theta_max 71.821
_diffrn_reflns_theta_min 3.590
_diffrn_source 'Genix3D Cu HF'
_diffrn_source_current 0.600
_diffrn_source_power 0.030
_diffrn_source_voltage 50
_exptl_absorpt_coefficient_mu 0.606
_exptl_absorpt_correction_T_max 0.770
_exptl_absorpt_correction_T_min 0.289
_exptl_absorpt_correction_type multi-scan
_exptl_absorpt_process_details
;
STOE LANA, J. Koziskova, F. Hahn, J. Richter, J. Kozisek, 
Acta Chimica Slovaca, vol. 9, no. 2, 2016, pp. 136 - 140.
;
_exptl_crystal_colour colourless
_exptl_crystal_colour_primary colourless
_exptl_crystal_density_diffrn 1.168
_exptl_crystal_description plate
_exptl_crystal_F_000 832
_exptl_crystal_size_max 0.45
_exptl_crystal_size_mid 0.15
_exptl_crystal_size_min 0.08
_refine_diff_density_max 0.173
_refine_diff_density_min -0.165
_refine_diff_density_rms 0.037
_refine_ls_abs_structure_details
;
 Flack x determined using 2829 quotients [(I+)-(I-)]/[(I+)+(I-)]
 (Parsons, Flack and Wagner, Acta Cryst. B69 (2013) 249-259).
;
_refine_ls_abs_structure_Flack 0.00(9)
_refine_ls_extinction_method none
_refine_ls_goodness_of_fit_ref 1.031
_refine_ls_hydrogen_treatment constr
_refine_ls_matrix_type full
_refine_ls_number_parameters 489
_refine_ls_number_reflns 7376
_refine_ls_number_restraints 1
_refine_ls_restrained_S_all 1.031
_refine_ls_R_factor_all 0.0287
_refine_ls_R_factor_gt 0.0282
_refine_ls_shift/su_max 0.001
_refine_ls_shift/su_mean 0.000
_refine_ls_structure_factor_coef Fsqd
_refine_ls_weighting_details 'w=1/[\s^2^(Fo^2^)+(0.0494P)^2^+0.4065P] where P=(Fo^2^+2Fc^2^)/3'
_refine_ls_weighting_scheme calc
_refine_ls_wR_factor_gt 0.0792
_refine_ls_wR_factor_ref 0.0806
_reflns_Friedel_coverage 0.649
_reflns_Friedel_fraction_full 0.778
_reflns_Friedel_fraction_max 0.735
_reflns_number_gt 7303
_reflns_number_total 7376
_reflns_threshold_expression 'I > 2\s(I)'
_cod_data_source_file d0ra00796j2.cif
_cod_data_source_block 21
_cod_depositor_comments 'Adding full bibliography for 7240050--7240052.cif.'
_cod_database_code 7240052
_shelx_shelxl_version_number 2018/3
_shelx_space_group_comment
;
The symmetry employed for this shelxl refinement is uniquely defined
by the following loop, which should always be used as a source of
symmetry information in preference to the above space-group names.
They are only intended as comments.
;
_shelx_estimated_absorpt_t_max 0.953
_shelx_estimated_absorpt_t_min 0.772
_olex2_refinement_description
;
1. Fixed Uiso
 At 1.2 times of:
  All C(H) groups, All C(H,H) groups, All N(H) groups
 At 1.5 times of:
  All C(H,H,H) groups
2.a Ternary CH refined with riding coordinates:
 C1A(H1A), C1B(H1B)
2.b Secondary CH2 refined with riding coordinates:
 C4A(H4AA,H4AB), C5A(H5AA,H5AB), C6A(H6AA,H6AB), C9A(H9AA,H9AB), C10A(H10A,
 H10B), C11A(H11A,H11B), C12A(H12A,H12B), C13A(H13A,H13B), C14A(H14A,H14B),
 C15A(H15A,H15B), C16A(H16A,H16B), C17A(H17A,H17B), C18A(H18A,H18B), C19A(H19A,
 H19B), C20A(H20A,H20B), C21A(H21A,H21B), C4B(H4BA,H4BB), C5B(H5BA,H5BB),
 C6B(H6BA,H6BB), C9B(H9BA,H9BB), C10B(H10C,H10D), C11B(H11C,H11D), C12B(H12C,
 H12D), C13B(H13C,H13D), C14B(H14C,H14D), C15B(H15C,H15D), C16B(H16C,H16D),
 C17B(H17C,H17D), C18B(H18C,H18D), C19B(H19C,H19D), C20B(H20C,H20D), C21B(H21C,
 H21D)
2.c Aromatic/amide H refined with riding coordinates:
 N2A(H2A), C7A(H7A), N2B(H2B), C7B(H7B)
2.d Idealised Me refined as rotating group:
 C22A(H22A,H22B,H22C), C22B(H22D,H22E,H22F)
;
_olex2_submission_special_instructions 'No special instructions were received'

loop_
_space_group_symop_operation_xyz
'x, y, z'
'-x, y+1/2, -z'

loop_
_atom_site_label
_atom_site_type_symbol
_atom_site_fract_x
_atom_site_fract_y
_atom_site_fract_z
_atom_site_U_iso_or_equiv
_atom_site_adp_type
_atom_site_occupancy
_atom_site_site_symmetry_order
_atom_site_calc_flag
_atom_site_refinement_flags_posn
_atom_site_refinement_flags_adp
_atom_site_refinement_flags_occupancy
_atom_site_disorder_assembly
_atom_site_disorder_group
O1A O 0.74837(12) 0.24108(15) 0.08915(4) 0.0269(3) Uani 1 1 d . . . . .
O2A O 0.76683(14) 0.13634(17) 0.00729(5) 0.0355(3) Uani 1 1 d . . . . .
O3A O 1.00213(11) 0.46501(15) 0.21395(4) 0.0241(3) Uani 1 1 d . . . . .
N1A N 0.93018(15) 0.30440(19) 0.04436(5) 0.0267(3) Uani 1 1 d . . . . .
N2A N 0.79947(13) 0.52384(17) 0.24841(5) 0.0209(3) Uani 1 1 d . . . . .
H2A H 0.706983 0.515550 0.245812 0.025 Uiso 1 1 calc R . . . .
C1A C 0.96620(17) 0.3620(2) 0.09940(6) 0.0218(3) Uani 1 1 d . . . . .
H1A H 0.979601 0.469953 0.098159 0.026 Uiso 1 1 calc R . . . .
C2A C 0.83378(16) 0.32581(19) 0.12506(6) 0.0211(3) Uani 1 1 d . . . . .
C3A C 0.81515(19) 0.2199(2) 0.04194(6) 0.0275(4) Uani 1 1 d . . . . .
C4A C 1.05775(19) 0.2654(3) 0.01809(7) 0.0335(4) Uani 1 1 d . . . . .
H4AA H 1.066986 0.327078 -0.014184 0.040 Uiso 1 1 calc R . . . .
H4AB H 1.055896 0.161692 0.007063 0.040 Uiso 1 1 calc R . . . .
C5A C 1.17773(18) 0.2951(2) 0.06288(6) 0.0281(4) Uani 1 1 d . . . . .
H5AA H 1.219088 0.392826 0.058428 0.034 Uiso 1 1 calc R . . . .
H5AB H 1.253052 0.220937 0.062344 0.034 Uiso 1 1 calc R . . . .
C6A C 1.10717(16) 0.2864(2) 0.11598(6) 0.0236(3) Uani 1 1 d . . . . .
H6AA H 1.093433 0.184056 0.127019 0.028 Uiso 1 1 calc R . . . .
H6AB H 1.162668 0.338925 0.145881 0.028 Uiso 1 1 calc R . . . .
C7A C 0.78660(16) 0.3682(2) 0.17124(6) 0.0214(3) Uani 1 1 d . . . . .
H7A H 0.693876 0.340818 0.178103 0.026 Uiso 1 1 calc R . . . .
C8A C 0.87205(16) 0.45603(19) 0.21235(6) 0.0191(3) Uani 1 1 d . . . . .
C9A C 0.87121(16) 0.6111(2) 0.29188(7) 0.0204(3) Uani 1 1 d . . . . .
H9AA H 0.927944 0.687594 0.276093 0.024 Uiso 1 1 calc R . . . .
H9AB H 0.936321 0.548342 0.315333 0.024 Uiso 1 1 calc R . . . .
C10A C 0.76636(17) 0.6820(2) 0.32593(7) 0.0213(3) Uani 1 1 d . . . . .
H10A H 0.706079 0.605765 0.339961 0.026 Uiso 1 1 calc R . . . .
H10B H 0.704597 0.748748 0.302815 0.026 Uiso 1 1 calc R . . . .
C11A C 0.84048(17) 0.7673(2) 0.37358(7) 0.0211(3) Uani 1 1 d . . . . .
H11A H 0.902951 0.700251 0.396293 0.025 Uiso 1 1 calc R . . . .
H11B H 0.900537 0.843327 0.359312 0.025 Uiso 1 1 calc R . . . .
C12A C 0.73856(17) 0.8393(2) 0.40898(7) 0.0213(3) Uani 1 1 d . . . . .
H12A H 0.676102 0.763748 0.422114 0.026 Uiso 1 1 calc R . . . .
H12B H 0.678493 0.909102 0.386570 0.026 Uiso 1 1 calc R . . . .
C13A C 0.81256(17) 0.91999(19) 0.45781(7) 0.0207(3) Uani 1 1 d . . . . .
H13A H 0.872468 0.850245 0.480291 0.025 Uiso 1 1 calc R . . . .
H13B H 0.875118 0.995543 0.444710 0.025 Uiso 1 1 calc R . . . .
C14A C 0.71026(18) 0.9920(2) 0.49300(7) 0.0217(4) Uani 1 1 d . . . . .
H14A H 0.647252 0.916416 0.505765 0.026 Uiso 1 1 calc R . . . .
H14B H 0.650772 1.062029 0.470472 0.026 Uiso 1 1 calc R . . . .
C15A C 0.78251(17) 1.0723(2) 0.54223(7) 0.0213(3) Uani 1 1 d . . . . .
H15A H 0.842888 1.002783 0.564615 0.026 Uiso 1 1 calc R . . . .
H15B H 0.844456 1.149046 0.529536 0.026 Uiso 1 1 calc R . . . .
C16A C 0.67883(17) 1.1422(2) 0.57744(7) 0.0218(3) Uani 1 1 d . . . . .
H16A H 0.616770 1.065286 0.589934 0.026 Uiso 1 1 calc R . . . .
H16B H 0.618518 1.211536 0.554934 0.026 Uiso 1 1 calc R . . . .
C17A C 0.74898(17) 1.2228(2) 0.62692(6) 0.0212(3) Uani 1 1 d . . . . .
H17A H 0.808383 1.153364 0.649730 0.025 Uiso 1 1 calc R . . . .
H17B H 0.811753 1.299217 0.614531 0.025 Uiso 1 1 calc R . . . .
C18A C 0.64413(17) 1.2935(2) 0.66143(6) 0.0216(3) Uani 1 1 d . . . . .
H18A H 0.585040 1.216344 0.675551 0.026 Uiso 1 1 calc R . . . .
H18B H 0.581048 1.358473 0.638070 0.026 Uiso 1 1 calc R . . . .
C19A C 0.71356(17) 1.3816(2) 0.70915(6) 0.0207(3) Uani 1 1 d . . . . .
H19A H 0.774686 1.316169 0.733098 0.025 Uiso 1 1 calc R . . . .
H19B H 0.774462 1.457318 0.695176 0.025 Uiso 1 1 calc R . . . .
C20A C 0.60751(17) 1.4546(2) 0.74247(6) 0.0220(3) Uani 1 1 d . . . . .
H20A H 0.549616 1.378344 0.757770 0.026 Uiso 1 1 calc R . . . .
H20B H 0.543445 1.516081 0.718064 0.026 Uiso 1 1 calc R . . . .
C21A C 0.67497(17) 1.5491(2) 0.78886(6) 0.0221(4) Uani 1 1 d . . . . .
H21A H 0.735603 1.623445 0.773888 0.026 Uiso 1 1 calc R . . . .
H21B H 0.735961 1.487192 0.814240 0.026 Uiso 1 1 calc R . . . .
C22A C 0.56599(18) 1.6254(2) 0.82017(7) 0.0263(4) Uani 1 1 d . . . . .
H22A H 0.508776 1.691227 0.795726 0.039 Uiso 1 1 calc GR . . . .
H22B H 0.614478 1.681577 0.850169 0.039 Uiso 1 1 calc GR . . . .
H22C H 0.504771 1.552439 0.834697 0.039 Uiso 1 1 calc GR . . . .
O1B O 0.24296(12) 0.78548(15) 0.11042(4) 0.0257(3) Uani 1 1 d . . . . .
O2B O 0.26629(16) 0.95149(16) 0.04478(5) 0.0402(3) Uani 1 1 d . . . . .
O3B O 0.49995(11) 0.52074(15) 0.22131(4) 0.0246(3) Uani 1 1 d . . . . .
N1B N 0.46009(16) 0.83090(18) 0.08769(6) 0.0285(3) Uani 1 1 d . . . . .
N2B N 0.29859(13) 0.45400(16) 0.25567(5) 0.0190(3) Uani 1 1 d . . . . .
H2B H 0.205760 0.456820 0.252137 0.023 Uiso 1 1 calc R . . . .
C1B C 0.47642(17) 0.7039(2) 0.12358(6) 0.0229(3) Uani 1 1 d . . . . .
H1B H 0.549103 0.721606 0.154976 0.027 Uiso 1 1 calc R . . . .
C2B C 0.33109(17) 0.6925(2) 0.14179(6) 0.0208(3) Uani 1 1 d . . . . .
C3B C 0.3223(2) 0.8651(2) 0.07658(7) 0.0294(4) Uani 1 1 d . . . . .
C4B C 0.5548(2) 0.8191(2) 0.04364(7) 0.0380(5) Uani 1 1 d . . . . .
H4BA H 0.626646 0.897359 0.046617 0.046 Uiso 1 1 calc R . . . .
H4BB H 0.500271 0.824515 0.007437 0.046 Uiso 1 1 calc R . . . .
C5B C 0.6236(2) 0.6691(2) 0.05294(7) 0.0343(5) Uani 1 1 d . . . . .
H5BA H 0.718322 0.678124 0.073216 0.041 Uiso 1 1 calc R . . . .
H5BB H 0.633033 0.619722 0.017921 0.041 Uiso 1 1 calc R . . . .
C6B C 0.52338(18) 0.5844(2) 0.08621(6) 0.0251(4) Uani 1 1 d . . . . .
H6BA H 0.442408 0.543732 0.062746 0.030 Uiso 1 1 calc R . . . .
H6BB H 0.573027 0.504553 0.107194 0.030 Uiso 1 1 calc R . . . .
C7B C 0.27979(16) 0.61425(19) 0.18037(6) 0.0201(3) Uani 1 1 d . . . . .
H7B H 0.180831 0.615226 0.182639 0.024 Uiso 1 1 calc R . . . .
C8B C 0.36940(16) 0.52602(19) 0.21981(6) 0.0189(3) Uani 1 1 d . . . . .
C9B C 0.37150(16) 0.3713(2) 0.30028(6) 0.0203(3) Uani 1 1 d . . . . .
H9BA H 0.435216 0.436904 0.323106 0.024 Uiso 1 1 calc R . . . .
H9BB H 0.429755 0.294442 0.285512 0.024 Uiso 1 1 calc R . . . .
C10B C 0.26718(16) 0.3018(2) 0.33480(6) 0.0197(3) Uani 1 1 d . . . . .
H10C H 0.204943 0.234874 0.311967 0.024 Uiso 1 1 calc R . . . .
H10D H 0.207282 0.378821 0.348569 0.024 Uiso 1 1 calc R . . . .
C11B C 0.34035(17) 0.2172(2) 0.38284(6) 0.0210(3) Uani 1 1 d . . . . .
H11C H 0.400572 0.140700 0.368946 0.025 Uiso 1 1 calc R . . . .
H11D H 0.402545 0.284436 0.405567 0.025 Uiso 1 1 calc R . . . .
C12B C 0.23750(17) 0.1461(2) 0.41803(6) 0.0203(3) Uani 1 1 d . . . . .
H12C H 0.176833 0.077213 0.395465 0.024 Uiso 1 1 calc R . . . .
H12D H 0.175723 0.222402 0.431142 0.024 Uiso 1 1 calc R . . . .
C13B C 0.30980(17) 0.0644(2) 0.46686(7) 0.0212(3) Uani 1 1 d . . . . .
H13C H 0.371910 -0.011640 0.453792 0.025 Uiso 1 1 calc R . . . .
H13D H 0.370060 0.133358 0.489563 0.025 Uiso 1 1 calc R . . . .
C14B C 0.20653(17) -0.0070(2) 0.50172(7) 0.0209(3) Uani 1 1 d . . . . .
H14C H 0.146552 -0.076080 0.478947 0.025 Uiso 1 1 calc R . . . .
H14D H 0.144116 0.069114 0.514518 0.025 Uiso 1 1 calc R . . . .
C15B C 0.27721(18) -0.0888(2) 0.55094(7) 0.0216(3) Uani 1 1 d . . . . .
H15C H 0.338942 -0.165646 0.538214 0.026 Uiso 1 1 calc R . . . .
H15D H 0.337677 -0.020042 0.573669 0.026 Uiso 1 1 calc R . . . .
C16B C 0.17228(17) -0.1588(2) 0.58571(7) 0.0210(3) Uani 1 1 d . . . . .
H16C H 0.112100 -0.227695 0.562960 0.025 Uiso 1 1 calc R . . . .
H16D H 0.110239 -0.081854 0.598215 0.025 Uiso 1 1 calc R . . . .
C17B C 0.24197(17) -0.2403(2) 0.63522(7) 0.0216(4) Uani 1 1 d . . . . .
H17C H 0.304116 -0.317064 0.622716 0.026 Uiso 1 1 calc R . . . .
H17D H 0.302049 -0.171282 0.657993 0.026 Uiso 1 1 calc R . . . .
C18B C 0.13727(17) -0.3103(2) 0.66989(7) 0.0212(3) Uani 1 1 d . . . . .
H18C H 0.075051 -0.376949 0.646920 0.025 Uiso 1 1 calc R . . . .
H18D H 0.077311 -0.233224 0.683568 0.025 Uiso 1 1 calc R . . . .
C19B C 0.20860(17) -0.3955(2) 0.71808(6) 0.0214(4) Uani 1 1 d . . . . .
H19C H 0.267587 -0.473193 0.704250 0.026 Uiso 1 1 calc R . . . .
H19D H 0.272053 -0.328973 0.740605 0.026 Uiso 1 1 calc R . . . .
C20B C 0.10560(17) -0.4648(2) 0.75385(7) 0.0229(4) Uani 1 1 d . . . . .
H20C H 0.042183 -0.531582 0.731439 0.028 Uiso 1 1 calc R . . . .
H20D H 0.046627 -0.387267 0.767807 0.028 Uiso 1 1 calc R . . . .
C21B C 0.17877(18) -0.5496(2) 0.80186(7) 0.0267(4) Uani 1 1 d . . . . .
H21C H 0.241320 -0.623979 0.788021 0.032 Uiso 1 1 calc R . . . .
H21D H 0.238589 -0.481768 0.825270 0.032 Uiso 1 1 calc R . . . .
C22B C 0.0757(2) -0.6246(2) 0.83595(8) 0.0346(4) Uani 1 1 d . . . . .
H22D H 0.018606 -0.694780 0.813408 0.052 Uiso 1 1 calc GR . . . .
H22E H 0.013807 -0.551504 0.850043 0.052 Uiso 1 1 calc GR . . . .
H22F H 0.128335 -0.675666 0.866345 0.052 Uiso 1 1 calc GR . . . .

loop_
_atom_site_aniso_label
_atom_site_aniso_U_11
_atom_site_aniso_U_22
_atom_site_aniso_U_33
_atom_site_aniso_U_23
_atom_site_aniso_U_13
_atom_site_aniso_U_12
O1A 0.0268(6) 0.0340(7) 0.0194(5) -0.0051(5) 0.0003(4) -0.0077(5)
O2A 0.0428(7) 0.0404(8) 0.0220(6) -0.0086(6) -0.0025(5) -0.0045(6)
O3A 0.0174(5) 0.0334(7) 0.0219(5) -0.0043(5) 0.0033(4) -0.0002(5)
N1A 0.0289(7) 0.0363(9) 0.0149(6) -0.0025(6) 0.0015(5) -0.0019(7)
N2A 0.0151(6) 0.0281(8) 0.0192(6) -0.0042(6) 0.0005(5) -0.0022(6)
C1A 0.0259(8) 0.0237(9) 0.0159(7) -0.0014(7) 0.0018(6) -0.0003(7)
C2A 0.0211(7) 0.0218(9) 0.0193(7) -0.0001(7) -0.0036(6) -0.0009(7)
C3A 0.0323(9) 0.0318(10) 0.0174(7) -0.0011(7) -0.0018(6) 0.0007(8)
C4A 0.0354(9) 0.0464(13) 0.0199(8) -0.0037(8) 0.0078(7) -0.0006(9)
C5A 0.0283(8) 0.0328(10) 0.0243(8) -0.0027(8) 0.0078(7) 0.0021(8)
C6A 0.0234(7) 0.0281(9) 0.0197(7) -0.0025(7) 0.0037(6) 0.0012(7)
C7A 0.0176(7) 0.0256(9) 0.0206(7) 0.0008(7) 0.0009(6) -0.0024(7)
C8A 0.0187(7) 0.0214(9) 0.0172(7) 0.0029(7) 0.0015(6) 0.0000(7)
C9A 0.0174(7) 0.0243(9) 0.0192(7) -0.0032(7) 0.0009(6) -0.0010(7)
C10A 0.0199(7) 0.0237(9) 0.0203(7) -0.0014(7) 0.0020(6) -0.0011(7)
C11A 0.0205(7) 0.0222(9) 0.0203(7) -0.0014(7) 0.0016(6) 0.0005(7)
C12A 0.0205(7) 0.0232(9) 0.0203(7) -0.0021(7) 0.0026(6) -0.0009(7)
C13A 0.0195(7) 0.0221(9) 0.0203(7) -0.0013(7) 0.0010(6) 0.0006(7)
C14A 0.0221(7) 0.0224(9) 0.0205(7) -0.0016(7) 0.0013(6) -0.0007(7)
C15A 0.0216(8) 0.0222(9) 0.0200(7) -0.0012(7) 0.0010(6) 0.0006(7)
C16A 0.0213(7) 0.0229(9) 0.0213(7) -0.0022(7) 0.0027(6) -0.0011(7)
C17A 0.0201(7) 0.0222(9) 0.0211(7) -0.0011(7) 0.0017(6) 0.0015(7)
C18A 0.0205(7) 0.0236(9) 0.0205(7) -0.0020(7) 0.0011(6) -0.0006(7)
C19A 0.0205(7) 0.0222(9) 0.0190(7) 0.0001(7) 0.0003(6) 0.0010(7)
C20A 0.0209(7) 0.0260(9) 0.0190(7) -0.0009(7) 0.0013(6) 0.0005(7)
C21A 0.0218(8) 0.0255(9) 0.0188(7) 0.0010(7) 0.0015(6) 0.0000(7)
C22A 0.0277(8) 0.0315(10) 0.0198(7) -0.0022(7) 0.0034(6) 0.0008(8)
O1B 0.0325(6) 0.0256(6) 0.0188(5) 0.0037(5) 0.0021(4) 0.0052(5)
O2B 0.0642(9) 0.0265(7) 0.0286(6) 0.0074(6) -0.0010(6) 0.0015(7)
O3B 0.0173(5) 0.0339(7) 0.0226(5) 0.0032(5) 0.0020(4) -0.0002(5)
N1B 0.0403(8) 0.0249(8) 0.0211(7) 0.0022(6) 0.0079(6) -0.0079(7)
N2B 0.0139(6) 0.0258(8) 0.0171(6) 0.0029(6) 0.0012(5) -0.0008(6)
C1B 0.0263(8) 0.0257(9) 0.0167(7) 0.0007(7) 0.0022(6) -0.0055(7)
C2B 0.0238(8) 0.0233(9) 0.0149(7) -0.0025(6) -0.0004(6) 0.0016(7)
C3B 0.0475(10) 0.0218(9) 0.0189(7) -0.0009(7) 0.0034(7) -0.0026(8)
C4B 0.0487(11) 0.0403(13) 0.0270(9) 0.0018(9) 0.0136(8) -0.0144(10)
C5B 0.0346(9) 0.0453(13) 0.0252(8) -0.0038(8) 0.0138(7) -0.0090(9)
C6B 0.0259(8) 0.0307(10) 0.0193(7) 0.0001(7) 0.0060(6) -0.0002(7)
C7B 0.0186(7) 0.0247(9) 0.0168(7) -0.0014(6) 0.0007(6) -0.0001(7)
C8B 0.0185(7) 0.0228(8) 0.0154(7) -0.0022(6) 0.0013(6) -0.0010(7)
C9B 0.0194(7) 0.0243(9) 0.0170(7) 0.0027(7) 0.0008(6) 0.0012(7)
C10B 0.0201(7) 0.0224(9) 0.0167(7) 0.0004(7) 0.0027(6) -0.0001(7)
C11B 0.0219(7) 0.0234(9) 0.0175(7) 0.0012(7) 0.0010(6) -0.0002(7)
C12B 0.0202(7) 0.0219(9) 0.0187(7) 0.0006(7) 0.0013(6) -0.0004(7)
C13B 0.0216(8) 0.0230(9) 0.0188(7) 0.0019(7) 0.0006(6) 0.0006(7)
C14B 0.0209(7) 0.0218(9) 0.0199(7) 0.0021(7) 0.0020(6) 0.0000(6)
C15B 0.0227(8) 0.0220(9) 0.0197(7) 0.0027(7) 0.0012(6) 0.0006(7)
C16B 0.0203(7) 0.0223(9) 0.0204(7) 0.0018(7) 0.0018(6) -0.0005(7)
C17B 0.0213(7) 0.0228(9) 0.0203(7) 0.0025(7) 0.0007(6) 0.0001(7)
C18B 0.0201(7) 0.0228(9) 0.0205(7) 0.0015(7) 0.0007(6) -0.0012(7)
C19B 0.0203(7) 0.0237(9) 0.0198(7) 0.0019(7) 0.0010(6) -0.0014(7)
C20B 0.0218(8) 0.0260(9) 0.0210(7) 0.0030(7) 0.0016(6) -0.0025(7)
C21B 0.0275(8) 0.0298(10) 0.0225(7) 0.0049(8) 0.0018(6) 0.0007(8)
C22B 0.0351(10) 0.0399(12) 0.0295(9) 0.0122(9) 0.0063(7) 0.0004(9)

loop_
_atom_type_symbol
_atom_type_description
_atom_type_scat_dispersion_real
_atom_type_scat_dispersion_imag
_atom_type_scat_source
C C 0.0181 0.0091 'International Tables Vol C Tables 4.2.6.8 and 6.1.1.4'
H H 0.0000 0.0000 'International Tables Vol C Tables 4.2.6.8 and 6.1.1.4'
N N 0.0311 0.0180 'International Tables Vol C Tables 4.2.6.8 and 6.1.1.4'
O O 0.0492 0.0322 'International Tables Vol C Tables 4.2.6.8 and 6.1.1.4'

loop_
_geom_angle_atom_site_label_1
_geom_angle_atom_site_label_2
_geom_angle_atom_site_label_3
_geom_angle
_geom_angle_site_symmetry_1
_geom_angle_site_symmetry_3
_geom_angle_publ_flag
C2A O1A C3A 109.11(13) . . ?
C1A N1A C4A 111.71(13) . . ?
C3A N1A C1A 111.26(13) . . ?
C3A N1A C4A 123.07(16) . . ?
C8A N2A C9A 120.94(13) . . ?
N1A C1A C2A 100.69(13) . . ?
N1A C1A C6A 101.62(13) . . ?
C2A C1A C6A 122.48(14) . . ?
O1A C2A C1A 108.43(13) . . ?
C7A C2A O1A 119.32(14) . . ?
C7A C2A C1A 132.05(15) . . ?
O2A C3A O1A 120.59(16) . . ?
O2A C3A N1A 130.64(17) . . ?
N1A C3A O1A 108.77(14) . . ?
N1A C4A C5A 102.96(13) . . ?
C4A C5A C6A 104.50(13) . . ?
C1A C6A C5A 101.25(13) . . ?
C2A C7A C8A 122.81(14) . . ?
O3A C8A N2A 122.10(14) . . ?
O3A C8A C7A 122.55(15) . . ?
N2A C8A C7A 115.34(13) . . ?
N2A C9A C10A 111.14(12) . . ?
C9A C10A C11A 111.71(13) . . ?
C12A C11A C10A 113.27(13) . . ?
C11A C12A C13A 113.32(13) . . ?
C14A C13A C12A 113.11(13) . . ?
C13A C14A C15A 113.80(13) . . ?
C16A C15A C14A 113.19(13) . . ?
C15A C16A C17A 114.01(13) . . ?
C18A C17A C16A 113.45(13) . . ?
C17A C18A C19A 113.73(13) . . ?
C20A C19A C18A 113.17(13) . . ?
C19A C20A C21A 113.92(13) . . ?
C20A C21A C22A 112.71(14) . . ?
C2B O1B C3B 109.10(13) . . ?
C1B N1B C4B 110.59(15) . . ?
C3B N1B C1B 110.45(14) . . ?
C3B N1B C4B 121.12(15) . . ?
C8B N2B C9B 121.67(12) . . ?
N1B C1B C2B 101.15(14) . . ?
N1B C1B C6B 102.88(12) . . ?
C2B C1B C6B 117.80(14) . . ?
O1B C2B C1B 108.33(13) . . ?
C7B C2B O1B 119.48(14) . . ?
C7B C2B C1B 132.19(15) . . ?
O2B C3B O1B 120.55(18) . . ?
O2B C3B N1B 130.04(18) . . ?
N1B C3B O1B 109.37(14) . . ?
N1B C4B C5B 103.75(15) . . ?
C4B C5B C6B 104.79(15) . . ?
C1B C6B C5B 101.41(15) . . ?
C2B C7B C8B 122.92(14) . . ?
O3B C8B N2B 122.03(15) . . ?
O3B C8B C7B 123.56(15) . . ?
N2B C8B C7B 114.38(13) . . ?
N2B C9B C10B 110.93(12) . . ?
C9B C10B C11B 112.29(13) . . ?
C12B C11B C10B 113.20(13) . . ?
C11B C12B C13B 113.51(13) . . ?
C14B C13B C12B 113.28(13) . . ?
C13B C14B C15B 113.96(13) . . ?
C16B C15B C14B 113.32(13) . . ?
C15B C16B C17B 113.72(13) . . ?
C18B C17B C16B 113.74(13) . . ?
C17B C18B C19B 113.06(13) . . ?
C20B C19B C18B 113.92(13) . . ?
C19B C20B C21B 113.22(13) . . ?
C22B C21B C20B 113.10(14) . . ?

loop_
_geom_bond_atom_site_label_1
_geom_bond_atom_site_label_2
_geom_bond_distance
_geom_bond_site_symmetry_2
_geom_bond_publ_flag
O1A C2A 1.3817(19) . ?
O1A C3A 1.400(2) . ?
O2A C3A 1.206(2) . ?
O3A C8A 1.2384(19) . ?
N1A C1A 1.4688(19) . ?
N1A C3A 1.339(2) . ?
N1A C4A 1.479(2) . ?
N2A C8A 1.337(2) . ?
N2A C9A 1.455(2) . ?
C1A C2A 1.506(2) . ?
C1A C6A 1.530(2) . ?
C2A C7A 1.328(2) . ?
C4A C5A 1.533(2) . ?
C5A C6A 1.538(2) . ?
C7A C8A 1.476(2) . ?
C9A C10A 1.517(2) . ?
C10A C11A 1.527(2) . ?
C11A C12A 1.524(2) . ?
C12A C13A 1.527(2) . ?
C13A C14A 1.523(2) . ?
C14A C15A 1.527(2) . ?
C15A C16A 1.523(2) . ?
C16A C17A 1.526(2) . ?
C17A C18A 1.523(2) . ?
C18A C19A 1.525(2) . ?
C19A C20A 1.523(2) . ?
C20A C21A 1.527(2) . ?
C21A C22A 1.527(2) . ?
O1B C2B 1.379(2) . ?
O1B C3B 1.391(2) . ?
O2B C3B 1.203(2) . ?
O3B C8B 1.2412(19) . ?
N1B C1B 1.464(2) . ?
N1B C3B 1.350(2) . ?
N1B C4B 1.488(2) . ?
N2B C8B 1.342(2) . ?
N2B C9B 1.4565(19) . ?
C1B C2B 1.502(2) . ?
C1B C6B 1.530(2) . ?
C2B C7B 1.327(2) . ?
C4B C5B 1.532(3) . ?
C5B C6B 1.534(2) . ?
C7B C8B 1.472(2) . ?
C9B C10B 1.515(2) . ?
C10B C11B 1.528(2) . ?
C11B C12B 1.522(2) . ?
C12B C13B 1.526(2) . ?
C13B C14B 1.521(2) . ?
C14B C15B 1.527(2) . ?
C15B C16B 1.526(2) . ?
C16B C17B 1.528(2) . ?
C17B C18B 1.523(2) . ?
C18B C19B 1.527(2) . ?
C19B C20B 1.526(2) . ?
C20B C21B 1.528(2) . ?
C21B C22B 1.522(2) . ?
